data_4130742
loop_
_publ_author_name
'Maity, Arunava'
'Gangopadhyay, Monalisa'
'Basu, Arghya'
'Aute, Sunil'
'Babu, Sukumaran Santhosh'
'Das, Amitava'

_publ_section_title
;
 Counteranion Driven Homochiral Assembly of a Cationic C3-Symmetric
 Gelator through Ion-Pair Assisted Hydrogen Bond.
;
_journal_issue 35
_journal_name_full 'Journal of the American Chemical Society'
_journal_page_first 11113
_journal_page_last 11116
_journal_paper_doi 10.1021/jacs.6b06312
_journal_volume 138
_journal_year 2016
_chemical_formula_moiety 'C19 H18 N9, Cl, 9(H2 O)'
_chemical_formula_sum 'C19 H36 Cl N9 O9'
_chemical_formula_weight 570.02
_space_group_IT_number 14
_space_group_name_Hall '-P 2ybc'
_space_group_name_H-M_alt 'P 1 21/c 1'
_symmetry_cell_setting monoclinic
_symmetry_space_group_name_H-M 'P 1 21/c 1'
_atom_sites_solution_hydrogens geom
_atom_sites_solution_primary direct
_atom_sites_solution_secondary difmap
_audit_creation_method SHELXL-97
_cell_angle_alpha 90.00
_cell_angle_beta 104.8260(10)
_cell_angle_gamma 90.00
_cell_formula_units_Z 4
_cell_length_a 10.7037(4)
_cell_length_b 28.6071(10)
_cell_length_c 9.3466(3)
_cell_measurement_reflns_used 9926
_cell_measurement_temperature 298(2)
_cell_measurement_theta_max 68.37
_cell_measurement_theta_min 4.27
_cell_volume 2766.66(17)
_computing_cell_refinement 'Bruker SAINT'
_computing_data_collection 'Bruker APEX2'
_computing_data_reduction 'Bruker SAINT'
_computing_molecular_graphics 'Bruker SHELXTL'
_computing_publication_material 'Bruker SHELXTL'
_computing_structure_refinement 'SHELXL-2014 (Sheldrick 2014)'
_computing_structure_solution 'SHELXS-97 (Sheldrick 2008)'
_diffrn_ambient_temperature 298(2)
_diffrn_measured_fraction_theta_full 1.000
_diffrn_measured_fraction_theta_max 1.000
_diffrn_measurement_device_type 'Bruker APEX-II CCD'
_diffrn_measurement_method '\f and \w scans'
_diffrn_radiation_monochromator graphite
_diffrn_radiation_source 'fine-focus sealed tube'
_diffrn_radiation_type CuK\a
_diffrn_radiation_wavelength 1.54178
_diffrn_reflns_av_R_equivalents 0.0379
_diffrn_reflns_av_sigmaI/netI 0.0170
_diffrn_reflns_limit_h_max 12
_diffrn_reflns_limit_h_min -12
_diffrn_reflns_limit_k_max 34
_diffrn_reflns_limit_k_min -34
_diffrn_reflns_limit_l_max 11
_diffrn_reflns_limit_l_min -11
_diffrn_reflns_number 53881
_diffrn_reflns_theta_full 68.37
_diffrn_reflns_theta_max 68.37
_diffrn_reflns_theta_min 3.09
_exptl_absorpt_coefficient_mu 1.773
_exptl_absorpt_correction_T_max 0.727
_exptl_absorpt_correction_T_min 0.668
_exptl_absorpt_correction_type multi-scan
_exptl_absorpt_process_details SADABS
_exptl_crystal_colour colorless
_exptl_crystal_density_diffrn 1.368
_exptl_crystal_density_method 'not measured'
_exptl_crystal_description needle
_exptl_crystal_F_000 1208
_exptl_crystal_size_max 0.2
_exptl_crystal_size_mid 0.2
_exptl_crystal_size_min 0.2
_refine_diff_density_max 0.976
_refine_diff_density_min -1.010
_refine_diff_density_rms 0.099
_refine_ls_extinction_method none
_refine_ls_goodness_of_fit_ref 1.003
_refine_ls_hydrogen_treatment mixed
_refine_ls_matrix_type full
_refine_ls_number_parameters 345
_refine_ls_number_reflns 5082
_refine_ls_number_restraints 0
_refine_ls_restrained_S_all 1.003
_refine_ls_R_factor_all 0.0768
_refine_ls_R_factor_gt 0.0722
_refine_ls_shift/su_max 0.011
_refine_ls_shift/su_mean 0.000
_refine_ls_structure_factor_coef Fsqd
_refine_ls_weighting_details 'calc w=1/[\s^2^(Fo^2^)+(0.1392P)^2^+4.7984P] where P=(Fo^2^+2Fc^2^)/3'
_refine_ls_weighting_scheme calc
_refine_ls_wR_factor_gt 0.2113
_refine_ls_wR_factor_ref 0.2170
_reflns_number_gt 4595
_reflns_number_total 5082
_reflns_threshold_expression >2sigma(I)
_cod_data_source_file ja6b06312_si_002.cif
_cod_data_source_block 1
_cod_depositor_comments
;
The following automatic conversions were performed:

data item '_exptl_absorpt_correction_type' value 'Multi-scan' was
changed to 'multi-scan' in accordance with the
/home/saulius/struct/COD-crude-data/automatic-downloads/DataCite-retrospective/ACS/depositions/lib/dictionaries/cif_core.dic
dictionary named 'cif_core.dic' version 2.4.2 last updated on
2011-04-26.

data item '_symmetry_cell_setting' value 'Monoclinic' was changed to
'monoclinic' in accordance with the
/home/saulius/struct/COD-crude-data/automatic-downloads/DataCite-retrospective/ACS/depositions/lib/dictionaries/cif_core.dic
dictionary named 'cif_core.dic' version 2.4.2 last updated on
2011-04-26.

Automatic conversion script
Id: cif_fix_values 6909 2019-04-08 15:41:33Z antanas 
;
_cod_original_sg_symbol_H-M 'P 21/c'
_cod_database_code 4130742

loop_
_symmetry_equiv_pos_as_xyz
'x, y, z'
'-x, y+1/2, -z+1/2'
'-x, -y, -z'
'x, -y-1/2, z-1/2'

loop_
_atom_site_label
_atom_site_type_symbol
_atom_site_fract_x
_atom_site_fract_y
_atom_site_fract_z
_atom_site_U_iso_or_equiv
_atom_site_adp_type
_atom_site_occupancy
_atom_site_symmetry_multiplicity
_atom_site_calc_flag
_atom_site_refinement_flags
N1 N 0.79191(19) 0.23081(7) 0.7381(2) 0.0161(4) Uani 1 1 d .
H2N H 0.7677 0.2037 0.7013 0.019 Uiso 1 1 calc R
N4 N 0.7851(2) 0.31312(7) 0.7352(2) 0.0168(4) Uani 1 1 d .
H4N H 0.8368 0.3153 0.8221 0.020 Uiso 1 1 calc R
N5 N 0.7403(2) 0.35204(7) 0.6559(2) 0.0171(4) Uani 1 1 d .
N2 N 0.88365(19) 0.23795(7) 0.8717(2) 0.0163(4) Uani 1 1 d .
N7 N 0.65445(19) 0.27069(7) 0.5442(2) 0.0162(4) Uani 1 1 d .
H7N H 0.6238 0.2965 0.5022 0.019 Uiso 1 1 calc R
N8 N 0.61228(19) 0.22857(7) 0.4821(2) 0.0166(4) Uani 1 1 d .
C15 C 0.4812(2) 0.18524(9) 0.2844(3) 0.0175(5) Uani 1 1 d .
C14 C 0.5266(2) 0.22949(8) 0.3579(3) 0.0173(5) Uani 1 1 d .
H14 H 0.4939 0.2578 0.3153 0.021 Uiso 1 1 calc R
C1 C 0.7470(2) 0.27049(8) 0.6753(3) 0.0149(5) Uani 1 1 d .
N9 N 0.3990(2) 0.10180(8) 0.1359(3) 0.0263(5) Uani 1 1 d .
N6 N 0.6635(2) 0.51862(8) 0.4998(3) 0.0270(5) Uani 1 1 d .
C18 C 0.4692(3) 0.10188(9) 0.2768(3) 0.0266(6) Uani 1 1 d .
H18 H 0.4903 0.0734 0.3248 0.032 Uiso 1 1 calc R
C3 C 1.0285(2) 0.20109(9) 1.0787(3) 0.0201(5) Uani 1 1 d .
C4 C 1.0825(3) 0.24231(10) 1.1454(3) 0.0230(6) Uani 1 1 d .
H4 H 1.0615 0.2709 1.0978 0.028 Uiso 1 1 calc R
N3 N 1.2030(2) 0.20027(10) 1.3593(3) 0.0314(6) Uani 1 1 d .
C2 C 0.9313(2) 0.20003(9) 0.9348(3) 0.0189(5) Uani 1 1 d .
H2 H 0.9046 0.1715 0.8896 0.023 Uiso 1 1 calc R
C8 C 0.7747(3) 0.39125(9) 0.7204(3) 0.0220(6) Uani 1 1 d .
H8 H 0.8264 0.3919 0.8169 0.026 Uiso 1 1 calc R
C16 C 0.4061(2) 0.18515(9) 0.1379(3) 0.0212(5) Uani 1 1 d .
H16 H 0.3822 0.2132 0.0879 0.025 Uiso 1 1 calc R
C13 C 0.6710(3) 0.43605(9) 0.4904(3) 0.0261(6) Uani 1 1 d .
H13 H 0.6526 0.4085 0.4363 0.031 Uiso 1 1 calc R
C9 C 0.7322(3) 0.43497(9) 0.6414(3) 0.0215(5) Uani 1 1 d .
C19 C 0.5118(3) 0.14244(9) 0.3539(3) 0.0223(6) Uani 1 1 d .
H19 H 0.5605 0.1411 0.4516 0.027 Uiso 1 1 calc R
C17 C 0.3677(3) 0.14297(10) 0.0685(3) 0.0256(6) Uani 1 1 d .
H17 H 0.3182 0.1432 -0.0291 0.031 Uiso 1 1 calc R
C12 C 0.6384(3) 0.47862(10) 0.4236(3) 0.0295(6) Uani 1 1 d .
H12 H 0.5980 0.4797 0.3229 0.035 Uiso 1 1 calc R
C7 C 1.0652(3) 0.15929(10) 1.1547(3) 0.0270(6) Uani 1 1 d .
H7 H 1.0324 0.1309 1.1130 0.032 Uiso 1 1 calc R
C6 C 1.1514(3) 0.16076(12) 1.2932(3) 0.0330(7) Uani 1 1 d .
H6 H 1.1747 0.1327 1.3432 0.040 Uiso 1 1 calc R
C10 C 0.7540(3) 0.47683(10) 0.7188(3) 0.0361(7) Uani 1 1 d .
H10 H 0.7929 0.4768 0.8199 0.043 Uiso 1 1 calc R
C5 C 1.1681(3) 0.24016(11) 1.2842(3) 0.0292(6) Uani 1 1 d .
H5 H 1.2036 0.2680 1.3278 0.035 Uiso 1 1 calc R
C11 C 0.7182(3) 0.51833(10) 0.6458(4) 0.0374(8) Uani 1 1 d .
H11 H 0.7320 0.5463 0.6979 0.045 Uiso 1 1 calc R
O6 O 0.60700(19) 0.16313(6) 0.79400(19) 0.0298(5) Uani 1 1 d G
H6A H 0.6124 0.1495 0.7151 0.045 Uiso 1 1 d G
H6B H 0.5320 0.1648 0.7353 0.045 Uiso 1 1 d G
O1 O 0.8507(2) 0.34327(6) 0.04640(18) 0.0292(5) Uani 1 1 d G
H1A H 0.8301 0.3212 0.0969 0.044 Uiso 1 1 d G
H1B H 0.7857 0.3609 0.0138 0.044 Uiso 1 1 d G
Cl1 Cl 0.87735(7) 0.62424(3) 0.78091(10) 0.0429(3) Uani 1 1 d .
O2 O 0.35403(19) 0.16993(9) 0.6330(3) 0.0601(9) Uani 1 1 d G
H2A H 0.3145 0.1829 0.5524 0.090 Uiso 1 1 d G
H2B H 0.4192 0.1735 0.7064 0.090 Uiso 1 1 d G
O3 O 0.7274(3) 0.07594(9) 0.6274(4) 0.0849(12) Uani 1 1 d G
H3A H 0.7785 0.0620 0.5855 0.127 Uiso 1 1 d G
H3B H 0.7427 0.1052 0.6301 0.127 Uiso 1 1 d G
O4 O 0.4604(4) 0.42875(8) 0.1297(4) 0.0834(11) Uani 1 1 d G
H4A H 0.4559 0.3994 0.1409 0.125 Uiso 1 1 d G
H4B H 0.3872 0.4391 0.0815 0.125 Uiso 1 1 d G
O5 O -0.0511(5) 0.06710(17) 0.8818(5) 0.0956(13) Uani 1 1 d .
O7 O 0.0379(5) 0.45575(14) 0.9692(4) 0.130(2) Uani 1 1 d G
H7A H 0.0666 0.4353 1.0354 0.195 Uiso 1 1 d G
H7B H 0.1005 0.4680 0.9424 0.195 Uiso 1 1 d G
O8 O 0.0816(8) 0.03119(15) 0.1827(9) 0.199(4) Uani 1 1 d G
H8A H 0.1354 0.0155 0.2476 0.298 Uiso 1 1 d G
H8B H 0.0135 0.0358 0.2116 0.298 Uiso 1 1 d G
O9 O 0.3175(8) 0.48579(17) -0.0790(7) 0.328(9) Uani 1 1 d G
H9A H 0.3873 0.5011 -0.0490 0.491 Uiso 1 1 d G
H9B H 0.2883 0.4784 -0.0056 0.491 Uiso 1 1 d G
H5A H 0.025(4) 0.0583(12) 0.960(4) 0.025(8) Uiso 1 1 d .
H5B H 0.022(7) 0.082(2) 0.846(8) 0.11(2) Uiso 1 1 d .

loop_
_atom_site_aniso_label
_atom_site_aniso_U_11
_atom_site_aniso_U_22
_atom_site_aniso_U_33
_atom_site_aniso_U_23
_atom_site_aniso_U_13
_atom_site_aniso_U_12
N1 0.0175(10) 0.0127(9) 0.0165(10) -0.0020(8) 0.0016(8) -0.0011(7)
N4 0.0196(10) 0.0139(10) 0.0146(10) 0.0007(7) 0.0002(8) -0.0007(8)
N5 0.0195(10) 0.0142(10) 0.0172(10) 0.0021(8) 0.0042(8) 0.0004(8)
N2 0.0150(10) 0.0187(10) 0.0143(10) -0.0006(8) 0.0023(8) -0.0008(8)
N7 0.0172(10) 0.0124(9) 0.0170(10) -0.0002(8) 0.0006(8) 0.0008(8)
N8 0.0168(10) 0.0153(10) 0.0175(10) -0.0033(8) 0.0042(8) -0.0011(8)
C15 0.0156(11) 0.0195(12) 0.0177(12) -0.0026(9) 0.0048(9) -0.0010(9)
C14 0.0173(12) 0.0169(12) 0.0175(12) -0.0004(9) 0.0040(9) 0.0001(9)
C1 0.0129(11) 0.0179(12) 0.0147(11) -0.0008(9) 0.0046(9) -0.0011(9)
N9 0.0299(12) 0.0201(11) 0.0279(12) -0.0072(9) 0.0054(10) -0.0058(9)
N6 0.0325(13) 0.0175(11) 0.0292(12) 0.0039(9) 0.0045(10) 0.0015(9)
C18 0.0305(15) 0.0175(13) 0.0310(15) 0.0000(11) 0.0065(12) -0.0014(10)
C3 0.0157(12) 0.0266(13) 0.0188(12) 0.0045(10) 0.0061(10) 0.0032(10)
C4 0.0204(12) 0.0289(14) 0.0193(12) 0.0012(10) 0.0041(10) 0.0044(10)
N3 0.0216(12) 0.0517(16) 0.0199(11) 0.0064(11) 0.0036(9) 0.0073(11)
C2 0.0174(12) 0.0183(12) 0.0202(12) 0.0001(10) 0.0036(10) 0.0008(9)
C8 0.0285(14) 0.0172(12) 0.0171(12) 0.0003(10) -0.0002(10) -0.0024(10)
C16 0.0207(12) 0.0206(13) 0.0201(12) -0.0003(10) 0.0014(10) -0.0017(10)
C13 0.0373(15) 0.0183(13) 0.0207(13) -0.0003(10) 0.0035(11) 0.0011(11)
C9 0.0243(13) 0.0159(12) 0.0226(13) 0.0013(10) 0.0027(10) -0.0014(10)
C19 0.0242(13) 0.0222(13) 0.0188(12) -0.0010(10) 0.0026(10) -0.0006(10)
C17 0.0271(14) 0.0284(14) 0.0183(12) -0.0044(11) 0.0000(10) -0.0043(11)
C12 0.0404(17) 0.0232(14) 0.0221(13) 0.0029(11) 0.0027(12) 0.0046(12)
C7 0.0218(13) 0.0286(14) 0.0293(14) 0.0094(11) 0.0040(11) 0.0045(11)
C6 0.0242(14) 0.0437(18) 0.0304(15) 0.0190(13) 0.0060(12) 0.0098(13)
C10 0.054(2) 0.0193(14) 0.0257(14) -0.0004(11) -0.0063(13) -0.0038(13)
C5 0.0221(13) 0.0425(17) 0.0219(13) -0.0036(12) 0.0039(11) 0.0032(12)
C11 0.053(2) 0.0159(13) 0.0359(16) -0.0010(12) -0.0017(14) -0.0025(13)
O6 0.0305(11) 0.0254(10) 0.0281(10) 0.0051(8) -0.0023(8) -0.0018(8)
O1 0.0387(11) 0.0237(10) 0.0224(10) 0.0047(8) 0.0025(8) -0.0067(8)
Cl1 0.0309(4) 0.0361(5) 0.0555(5) -0.0115(3) -0.0003(4) -0.0012(3)
O2 0.0269(12) 0.119(3) 0.0292(12) 0.0256(14) -0.0023(9) 0.0097(14)
O3 0.072(2) 0.072(2) 0.112(3) 0.046(2) 0.026(2) 0.0077(18)
O4 0.091(3) 0.069(2) 0.082(2) -0.0097(19) 0.009(2) 0.0076(19)
O5 0.093(3) 0.113(3) 0.089(3) 0.015(3) 0.038(3) -0.016(3)
O7 0.154(5) 0.084(3) 0.109(4) 0.039(3) -0.045(3) -0.023(3)
O8 0.237(8) 0.098(4) 0.323(11) -0.018(5) 0.185(8) -0.041(5)
O9 0.59(2) 0.280(11) 0.148(6) 0.113(7) 0.157(10) 0.336(14)

loop_
_atom_type_symbol
_atom_type_description
_atom_type_scat_dispersion_real
_atom_type_scat_dispersion_imag
_atom_type_scat_source
C C 0.0181 0.0091 'International Tables Vol C Tables 4.2.6.8 and 6.1.1.4'
H H 0.0000 0.0000 'International Tables Vol C Tables 4.2.6.8 and 6.1.1.4'
N N 0.0311 0.0180 'International Tables Vol C Tables 4.2.6.8 and 6.1.1.4'
O O 0.0492 0.0322 'International Tables Vol C Tables 4.2.6.8 and 6.1.1.4'
Cl Cl 0.3639 0.7018 'International Tables Vol C Tables 4.2.6.8 and 6.1.1.4'

loop_
_geom_angle_atom_site_label_1
_geom_angle_atom_site_label_2
_geom_angle_atom_site_label_3
_geom_angle
C1 N1 N2 111.59(19)
N5 N4 C1 118.97(19)
C8 N5 N4 116.3(2)
C2 N2 N1 113.4(2)
N8 N7 C1 117.64(19)
C14 N8 N7 116.7(2)
C19 C15 C16 117.7(2)
C19 C15 C14 122.3(2)
C16 C15 C14 120.0(2)
N8 C14 C15 118.8(2)
N1 C1 N4 123.7(2)
N1 C1 N7 120.3(2)
N4 C1 N7 116.0(2)
C17 N9 C18 118.1(2)
C12 N6 C11 120.8(2)
N9 C18 C19 122.8(2)
C4 C3 C7 117.9(2)
C4 C3 C2 122.8(2)
C7 C3 C2 119.2(2)
C5 C4 C3 118.8(3)
C6 N3 C5 116.8(2)
N2 C2 C3 120.6(2)
N5 C8 C9 119.7(2)
C17 C16 C15 119.2(2)
C12 C13 C9 118.6(2)
C10 C9 C13 118.7(2)
C10 C9 C8 119.0(2)
C13 C9 C8 122.2(2)
C18 C19 C15 119.4(2)
N9 C17 C16 122.7(2)
N6 C12 C13 121.6(3)
C6 C7 C3 118.9(3)
N3 C6 C7 123.7(3)
C11 C10 C9 119.9(3)
N3 C5 C4 123.8(3)
N6 C11 C10 120.3(3)

loop_
_geom_bond_atom_site_label_1
_geom_bond_atom_site_label_2
_geom_bond_distance
N1 C1 1.312(3)
N1 N2 1.392(3)
N4 N5 1.355(3)
N4 C1 1.360(3)
N5 C8 1.282(3)
N2 C2 1.277(3)
N7 N8 1.363(3)
N7 C1 1.365(3)
N8 C14 1.282(3)
C15 C19 1.385(4)
C15 C16 1.399(3)
C15 C14 1.463(3)
N9 C17 1.337(4)
N9 C18 1.339(4)
N6 C12 1.338(4)
N6 C11 1.340(4)
C18 C19 1.380(4)
C3 C4 1.389(4)
C3 C7 1.395(4)
C3 C2 1.475(3)
C4 C5 1.385(4)
N3 C6 1.338(4)
N3 C5 1.342(4)
C8 C9 1.464(3)
C16 C17 1.382(4)
C13 C12 1.372(4)
C13 C9 1.396(4)
C9 C10 1.388(4)
C7 C6 1.385(4)
C10 C11 1.374(4)
